data_7048309
loop_
_publ_author_name
'Quan, Linh M.'
'Stringer, Bradley D.'
'Haghighatbin, Mohammad A.'
'Agugiaro, Johnny'
'Barbante, Gregory J.'
'Wilson, David J. D.'
'Hogan, Conor F.'
'Barnard, Peter J.'

_publ_section_title
;
 Tuning the electrochemiluminescent properties of iridium complexes of
 N-heterocyclic carbene ligands.
;
_journal_issue 2
_journal_name_full 'Dalton transactions (Cambridge, England : 2003)'
_journal_page_first 653
_journal_page_last 663
_journal_paper_doi 10.1039/c8dt04433c
_journal_volume 48
_journal_year 2019
_chemical_formula_moiety 'C34 H26 Cl F4 Ir N4, C2 H3 N'
_chemical_formula_sum 'C36 H29 Cl F4 Ir N5'
_chemical_formula_weight 835.29
_space_group_crystal_system triclinic
_space_group_IT_number 2
_space_group_name_Hall '-P 1'
_space_group_name_H-M_alt 'P -1'
_symmetry_space_group_name_Hall '-P 1'
_symmetry_space_group_name_H-M 'P -1'
_atom_sites_solution_hydrogens geom
_atom_sites_solution_primary iterative
_audit_creation_date 2018-06-19
_audit_creation_method
;
Olex2 1.2
(compiled 2018.05.29 svn.r3508 for OlexSys, GUI svn.r5506)
;
_audit_update_record
;
2018-09-23 deposited with the CCDC.
2018-12-05 downloaded from the CCDC.
;
_cell_angle_alpha 104.264(3)
_cell_angle_beta 105.973(3)
_cell_angle_gamma 98.494(2)
_cell_formula_units_Z 2
_cell_length_a 9.0031(3)
_cell_length_b 12.7459(4)
_cell_length_c 15.4060(5)
_cell_measurement_reflns_used 9428
_cell_measurement_temperature 173
_cell_measurement_theta_max 30.3129
_cell_measurement_theta_min 2.8793
_cell_volume 1602.56(10)
_computing_molecular_graphics 'Olex2 (Dolomanov et al., 2009)'
_computing_publication_material 'Olex2 (Dolomanov et al., 2009)'
_computing_structure_refinement 'ShelXL (Sheldrick, 2015)'
_computing_structure_solution
;
Superflip (Palatinus & Chapuis, 2007;Palatinus & van der Lee, 2008;
Palatinus et al., 2012)
;
_diffrn_ambient_temperature 173
_diffrn_detector_area_resol_mean 10.3281
_diffrn_measured_fraction_theta_full 0.998
_diffrn_measured_fraction_theta_max 0.998
_diffrn_measurement_device_type 'Xcalibur, Atlas, Gemini'
_diffrn_measurement_method '\w scans'
_diffrn_radiation_type MoK\a
_diffrn_radiation_wavelength 0.71073
_diffrn_reflns_av_R_equivalents 0.0255
_diffrn_reflns_av_unetI/netI 0.0347
_diffrn_reflns_Laue_measured_fraction_full 0.998
_diffrn_reflns_Laue_measured_fraction_max 0.998
_diffrn_reflns_limit_h_max 11
_diffrn_reflns_limit_h_min -11
_diffrn_reflns_limit_k_max 15
_diffrn_reflns_limit_k_min -15
_diffrn_reflns_limit_l_max 19
_diffrn_reflns_limit_l_min -19
_diffrn_reflns_number 14873
_diffrn_reflns_point_group_measured_fraction_full 0.998
_diffrn_reflns_point_group_measured_fraction_max 0.998
_diffrn_reflns_theta_full 25.242
_diffrn_reflns_theta_max 26.369
_diffrn_reflns_theta_min 2.885
_exptl_absorpt_coefficient_mu 4.307
_exptl_absorpt_correction_T_max 1.00000
_exptl_absorpt_correction_T_min 0.66644
_exptl_absorpt_correction_type multi-scan
_exptl_absorpt_process_details
;
CrysAlisPro, Agilent Technologies,
Version 1.171.35.19 (release 27-10-2011 CrysAlis171 .NET)
(compiled Oct 27 2011,15:02:11)
Empirical absorption correction using spherical harmonics,
 implemented in SCALE3 ABSPACK scaling algorithm.
;
_exptl_crystal_colour 'clear yellow'
_exptl_crystal_colour_lustre clear
_exptl_crystal_colour_primary yellow
_exptl_crystal_density_diffrn 1.731
_exptl_crystal_description block
_exptl_crystal_F_000 820
_exptl_crystal_size_max 0.1
_exptl_crystal_size_mid 0.05
_exptl_crystal_size_min 0.05
_refine_diff_density_max 0.852
_refine_diff_density_min -0.709
_refine_diff_density_rms 0.091
_refine_ls_extinction_method none
_refine_ls_goodness_of_fit_ref 1.042
_refine_ls_hydrogen_treatment constr
_refine_ls_matrix_type full
_refine_ls_number_parameters 428
_refine_ls_number_reflns 6542
_refine_ls_number_restraints 0
_refine_ls_restrained_S_all 1.042
_refine_ls_R_factor_all 0.0244
_refine_ls_R_factor_gt 0.0209
_refine_ls_shift/su_max 0.002
_refine_ls_shift/su_mean 0.000
_refine_ls_structure_factor_coef Fsqd
_refine_ls_weighting_details 'w=1/[\s^2^(Fo^2^)+(0.0226P)^2^+0.3275P] where P=(Fo^2^+2Fc^2^)/3'
_refine_ls_weighting_scheme calc
_refine_ls_wR_factor_gt 0.0473
_refine_ls_wR_factor_ref 0.0492
_reflns_Friedel_coverage 0.000
_reflns_number_gt 6065
_reflns_number_total 6542
_reflns_threshold_expression 'I > 2\s(I)'
_cod_data_source_file c8dt04433c2.cif
_cod_data_source_block 6
_cod_depositor_comments 'Adding full bibliography for 7048306--7048309.cif.'
_cod_original_cell_volume 1602.56(9)
_cod_database_code 7048309
_shelx_shelxl_version_number 2014/7
_shelx_space_group_comment
;
The symmetry employed for this shelxl refinement is uniquely defined
by the following loop, which should always be used as a source of
symmetry information in preference to the above space-group names.
They are only intended as comments.
;
_olex2_refinement_description
;
1. Fixed Uiso
 At 1.2 times of:
  All C(H) groups
 At 1.5 times of:
  All C(H,H,H) groups
2.a Aromatic/amide H refined with riding coordinates:
 C26(H26), C5(H5), C9(H9), C15(H15), C8(H8), C18(H18), C19(H19), C21(H21),
 C31(H31), C20(H20), C13(H13), C30(H30), C24(H24), C6(H6), C3(H3), C32(H32),
 C29(H29)
2.b Idealised Me refined as rotating group:
 C33(H33A,H33B,H33C), C10(H10A,H10B,H10C), C34(H34A,H34B,H34C), C36(H36A,H36B,
 H36C)
;
_olex2_computing_structure_refinement_long 'ShelXL (Sheldrick, 2008)'
_olex2_exptl_crystal_mounting_method
'Crystals were removed from the crystallisation vial and immediately coated with Paratone oil on a glass slide. Suitable single crystals were mounted in Paratone oil on a glass fibre and cooled rapidly to 173 K in a stream of cold N2 using an Oxford low temperature device. '
_olex2_submission_special_instructions 'No special instructions were received'

loop_
_space_group_symop_operation_xyz
'x, y, z'
'-x, -y, -z'

loop_
_atom_site_label
_atom_site_type_symbol
_atom_site_fract_x
_atom_site_fract_y
_atom_site_fract_z
_atom_site_U_iso_or_equiv
_atom_site_adp_type
_atom_site_occupancy
_atom_site_site_symmetry_order
_atom_site_calc_flag
_atom_site_refinement_flags_posn
Ir1 Ir 0.62576(2) 0.70638(2) 0.33251(2) 0.01771(4) Uani 1 1 d .
C16 C 0.8010(3) 0.7552(2) 0.28071(19) 0.0205(6) Uani 1 1 d .
F2 F 0.9142(2) 0.75923(19) 0.07244(13) 0.0554(6) Uani 1 1 d .
F4 F 0.93314(19) 0.38733(15) 0.40059(13) 0.0343(4) Uani 1 1 d .
F3 F 0.5595(2) 0.31040(16) 0.10121(12) 0.0426(5) Uani 1 1 d .
F1 F 1.20245(19) 0.93462(17) 0.39121(13) 0.0412(5) Uani 1 1 d .
N3 N 0.8123(2) 0.77708(19) 0.45638(15) 0.0199(5) Uani 1 1 d .
C7 C 0.4531(3) 0.6764(2) 0.40047(19) 0.0213(6) Uani 1 1 d .
C27 C 0.6782(3) 0.5579(2) 0.30891(19) 0.0206(6) Uani 1 1 d .
N4 N 0.4656(3) 0.6294(2) 0.19995(16) 0.0228(5) Uani 1 1 d .
N1 N 0.3403(3) 0.5817(2) 0.38316(16) 0.0248(5) Uani 1 1 d .
C26 C 0.7922(3) 0.5225(2) 0.36966(19) 0.0230(6) Uani 1 1 d .
H26 H 0.8483 0.5687 0.4308 0.028 Uiso 1 1 calc R
N2 N 0.4250(3) 0.7508(2) 0.47128(16) 0.0232(5) Uani 1 1 d .
C25 C 0.8210(3) 0.4199(3) 0.3391(2) 0.0252(6) Uani 1 1 d .
C5 C 0.3793(5) 0.2947(3) 0.2866(3) 0.0446(9) Uani 1 1 d .
H5 H 0.4437 0.2477 0.3041 0.054 Uiso 1 1 calc R
C9 C 0.2999(3) 0.7040(3) 0.4955(2) 0.0304(7) Uani 1 1 d .
H9 H 0.2604 0.7393 0.5417 0.037 Uiso 1 1 calc R
C14 C 0.9231(4) 0.7806(3) 0.1652(2) 0.0355(8) Uani 1 1 d .
C33 C 0.0790(4) 0.5108(4) 0.2076(3) 0.0514(11) Uani 1 1 d .
H33A H -0.0052 0.5036 0.2343 0.077 Uiso 1 1 calc GR
H33B H 0.0348 0.4899 0.1399 0.077 Uiso 1 1 calc GR
H33C H 0.1389 0.5866 0.2313 0.077 Uiso 1 1 calc GR
C11 C 0.9422(3) 0.8229(2) 0.35209(19) 0.0210(6) Uani 1 1 d .
C17 C 0.9459(3) 0.8351(2) 0.44972(19) 0.0205(6) Uani 1 1 d .
C15 C 0.7953(3) 0.7348(3) 0.1867(2) 0.0292(7) Uani 1 1 d .
H15 H 0.7047 0.6899 0.1384 0.035 Uiso 1 1 calc R
C8 C 0.2464(3) 0.5988(3) 0.4403(2) 0.0314(7) Uani 1 1 d .
H8 H 0.1620 0.5469 0.4403 0.038 Uiso 1 1 calc R
C18 C 1.0717(3) 0.8969(2) 0.5320(2) 0.0259(6) Uani 1 1 d .
H18 H 1.1600 0.9406 0.5276 0.031 Uiso 1 1 calc R
C19 C 1.0651(3) 0.8930(3) 0.6193(2) 0.0283(7) Uani 1 1 d .
H19 H 1.1475 0.9351 0.6741 0.034 Uiso 1 1 calc R
C23 C 0.6353(3) 0.3825(3) 0.1901(2) 0.0282(7) Uani 1 1 d .
C21 C 0.8119(3) 0.7692(2) 0.54241(19) 0.0238(6) Uani 1 1 d .
H21 H 0.7247 0.7235 0.5461 0.029 Uiso 1 1 calc R
C31 C 0.2615(4) 0.6246(3) 0.0611(2) 0.0391(8) Uani 1 1 d .
H31 H 0.1901 0.6597 0.0299 0.047 Uiso 1 1 calc R
C22 C 0.5973(3) 0.4849(2) 0.21541(19) 0.0216(6) Uani 1 1 d .
C12 C 1.0665(3) 0.8669(3) 0.3248(2) 0.0270(6) Uani 1 1 d .
C20 C 0.9352(3) 0.8262(3) 0.6249(2) 0.0279(7) Uani 1 1 d .
H20 H 0.9307 0.8196 0.6830 0.034 Uiso 1 1 calc R
C10 C 0.5114(4) 0.8659(2) 0.5217(2) 0.0295(7) Uani 1 1 d .
H10A H 0.5632 0.8728 0.5869 0.044 Uiso 1 1 calc GR
H10B H 0.4384 0.9137 0.5177 0.044 Uiso 1 1 calc GR
H10C H 0.5894 0.8868 0.4936 0.044 Uiso 1 1 calc GR
C13 C 1.0611(4) 0.8472(3) 0.2324(2) 0.0339(7) Uani 1 1 d .
H13 H 1.1462 0.8773 0.2160 0.041 Uiso 1 1 calc R
C30 C 0.2718(4) 0.5197(3) 0.0162(2) 0.0397(8) Uani 1 1 d .
H30 H 0.2072 0.4830 -0.0459 0.048 Uiso 1 1 calc R
C24 C 0.7466(3) 0.3468(3) 0.2495(2) 0.0302(7) Uani 1 1 d .
H24 H 0.7700 0.2779 0.2306 0.036 Uiso 1 1 calc R
C1 C 0.3141(3) 0.4723(3) 0.3177(2) 0.0270(7) Uani 1 1 d .
C6 C 0.4085(4) 0.4025(3) 0.3445(2) 0.0327(7) Uani 1 1 d .
H6 H 0.4918 0.4277 0.4015 0.039 Uiso 1 1 calc R
C3 C 0.1589(5) 0.3270(4) 0.1779(2) 0.0510(11) Uani 1 1 d .
H3 H 0.0737 0.3008 0.1217 0.061 Uiso 1 1 calc R
C28 C 0.4777(3) 0.5256(2) 0.15594(18) 0.0225(6) Uani 1 1 d .
C2 C 0.1851(4) 0.4370(3) 0.2346(2) 0.0360(8) Uani 1 1 d .
C32 C 0.3585(3) 0.6767(3) 0.1529(2) 0.0305(7) Uani 1 1 d .
H32 H 0.3500 0.7470 0.1837 0.037 Uiso 1 1 calc R
C4 C 0.2528(5) 0.2568(3) 0.2015(3) 0.0536(11) Uani 1 1 d .
C29 C 0.3780(3) 0.4697(3) 0.0634(2) 0.0312(7) Uani 1 1 d .
H29 H 0.3837 0.3981 0.0337 0.037 Uiso 1 1 calc R
C34 C 0.2222(7) 0.1389(4) 0.1367(4) 0.092(2) Uani 1 1 d .
H34A H 0.3014 0.1346 0.1059 0.138 Uiso 1 1 calc GR
H34B H 0.1189 0.1200 0.0899 0.138 Uiso 1 1 calc GR
H34C H 0.2269 0.0879 0.1735 0.138 Uiso 1 1 calc GR
Cl1 Cl 0.56848(8) 0.89232(6) 0.33002(5) 0.02684(15) Uani 1 1 d .
C35 C 0.3133(8) 0.9956(5) 0.8898(4) 0.0859(17) Uani 1 1 d .
C36 C 0.4411(8) 1.0826(5) 0.9056(4) 0.103(2) Uani 1 1 d .
H36A H 0.4554 1.0837 0.8463 0.155 Uiso 1 1 calc GR
H36B H 0.5358 1.0719 0.9465 0.155 Uiso 1 1 calc GR
H36C H 0.4201 1.1520 0.9350 0.155 Uiso 1 1 calc GR
N5 N 0.2151(8) 0.9208(5) 0.8791(5) 0.136(2) Uani 1 1 d .

loop_
_atom_site_aniso_label
_atom_site_aniso_U_11
_atom_site_aniso_U_22
_atom_site_aniso_U_33
_atom_site_aniso_U_23
_atom_site_aniso_U_13
_atom_site_aniso_U_12
Ir1 0.01704(6) 0.01647(6) 0.01717(6) 0.00274(4) 0.00403(4) 0.00345(4)
C16 0.0220(13) 0.0147(14) 0.0262(14) 0.0062(11) 0.0094(11) 0.0057(11)
F2 0.0630(13) 0.0646(15) 0.0323(10) 0.0069(10) 0.0258(10) -0.0105(12)
F4 0.0317(9) 0.0278(10) 0.0432(10) 0.0130(8) 0.0059(8) 0.0141(8)
F3 0.0538(11) 0.0291(10) 0.0289(10) -0.0085(8) 0.0042(8) 0.0096(9)
F1 0.0236(8) 0.0449(12) 0.0438(11) 0.0056(9) 0.0083(8) -0.0073(9)
N3 0.0210(11) 0.0145(12) 0.0216(11) 0.0021(9) 0.0052(9) 0.0054(10)
C7 0.0215(13) 0.0200(15) 0.0212(14) 0.0072(12) 0.0042(11) 0.0043(12)
C27 0.0186(12) 0.0193(14) 0.0235(14) 0.0047(12) 0.0094(11) 0.0017(11)
N4 0.0220(11) 0.0237(13) 0.0202(12) 0.0043(10) 0.0058(9) 0.0030(10)
N1 0.0197(11) 0.0260(14) 0.0262(12) 0.0050(11) 0.0079(10) 0.0021(11)
C26 0.0216(13) 0.0221(15) 0.0217(14) 0.0046(12) 0.0049(11) 0.0016(12)
N2 0.0255(11) 0.0208(13) 0.0252(12) 0.0061(10) 0.0114(10) 0.0066(10)
C25 0.0205(13) 0.0232(16) 0.0328(16) 0.0104(13) 0.0083(12) 0.0049(12)
C5 0.063(2) 0.0298(19) 0.056(2) 0.0172(17) 0.038(2) 0.0113(18)
C9 0.0283(15) 0.0353(19) 0.0356(17) 0.0122(15) 0.0180(13) 0.0136(14)
C14 0.0459(18) 0.0358(19) 0.0285(16) 0.0072(15) 0.0222(14) 0.0056(16)
C33 0.0357(18) 0.077(3) 0.042(2) 0.030(2) 0.0049(16) 0.008(2)
C11 0.0197(12) 0.0158(14) 0.0261(14) 0.0035(11) 0.0067(11) 0.0057(11)
C17 0.0205(12) 0.0146(14) 0.0250(14) 0.0030(11) 0.0057(11) 0.0081(11)
C15 0.0319(15) 0.0260(17) 0.0260(15) 0.0043(13) 0.0085(12) 0.0035(14)
C8 0.0243(14) 0.0371(19) 0.0368(17) 0.0110(15) 0.0165(13) 0.0069(14)
C18 0.0195(13) 0.0209(15) 0.0307(16) 0.0014(12) 0.0034(11) 0.0050(12)
C19 0.0235(14) 0.0264(16) 0.0241(15) -0.0002(13) -0.0040(11) 0.0090(13)
C23 0.0320(15) 0.0242(16) 0.0221(14) -0.0001(12) 0.0082(12) 0.0010(13)
C21 0.0257(13) 0.0230(15) 0.0225(14) 0.0061(12) 0.0068(11) 0.0082(12)
C31 0.0334(16) 0.045(2) 0.0305(17) 0.0081(16) -0.0014(13) 0.0128(16)
C22 0.0223(13) 0.0200(15) 0.0211(14) 0.0025(11) 0.0089(11) 0.0030(12)
C12 0.0207(13) 0.0222(16) 0.0347(16) 0.0040(13) 0.0087(12) 0.0038(12)
C20 0.0315(15) 0.0283(17) 0.0217(14) 0.0052(13) 0.0043(12) 0.0125(14)
C10 0.0373(16) 0.0206(15) 0.0299(16) 0.0031(13) 0.0129(13) 0.0086(14)
C13 0.0321(16) 0.0299(18) 0.0437(18) 0.0111(15) 0.0214(14) 0.0016(14)
C30 0.0364(17) 0.048(2) 0.0203(15) 0.0010(15) -0.0029(13) 0.0050(17)
C24 0.0334(15) 0.0190(15) 0.0370(17) 0.0027(13) 0.0137(13) 0.0083(13)
C1 0.0242(14) 0.0262(16) 0.0258(15) 0.0026(13) 0.0102(12) -0.0038(13)
C6 0.0385(17) 0.0279(17) 0.0372(17) 0.0111(14) 0.0206(14) 0.0063(15)
C3 0.051(2) 0.051(3) 0.0308(18) -0.0009(18) 0.0098(16) -0.017(2)
C28 0.0206(13) 0.0246(16) 0.0188(13) 0.0040(12) 0.0047(11) 0.0019(12)
C2 0.0319(16) 0.041(2) 0.0297(16) 0.0092(15) 0.0099(13) -0.0047(15)
C32 0.0256(14) 0.0332(18) 0.0288(16) 0.0067(14) 0.0030(12) 0.0113(14)
C4 0.080(3) 0.030(2) 0.046(2) 0.0003(17) 0.035(2) -0.011(2)
C29 0.0307(15) 0.0308(18) 0.0236(15) 0.0003(13) 0.0049(12) 0.0034(14)
C34 0.149(5) 0.036(3) 0.077(3) -0.009(2) 0.055(4) -0.014(3)
Cl1 0.0304(3) 0.0210(4) 0.0281(4) 0.0059(3) 0.0079(3) 0.0088(3)
C35 0.125(5) 0.059(3) 0.060(3) 0.007(3) 0.019(3) 0.018(4)
C36 0.154(6) 0.083(4) 0.067(3) 0.028(3) 0.024(4) 0.027(4)
N5 0.146(5) 0.094(5) 0.151(6) 0.017(4) 0.045(5) 0.020(4)

loop_
_atom_type_symbol
_atom_type_description
_atom_type_scat_dispersion_real
_atom_type_scat_dispersion_imag
_atom_type_scat_source
C C 0.0033 0.0016 'International Tables Vol C Tables 4.2.6.8 and 6.1.1.4'
H H 0.0000 0.0000 'International Tables Vol C Tables 4.2.6.8 and 6.1.1.4'
Cl Cl 0.1484 0.1585 'International Tables Vol C Tables 4.2.6.8 and 6.1.1.4'
F F 0.0171 0.0103 'International Tables Vol C Tables 4.2.6.8 and 6.1.1.4'
Ir Ir -1.4442 7.9887 'International Tables Vol C Tables 4.2.6.8 and 6.1.1.4'
N N 0.0061 0.0033 'International Tables Vol C Tables 4.2.6.8 and 6.1.1.4'

loop_
_geom_angle_atom_site_label_1
_geom_angle_atom_site_label_2
_geom_angle_atom_site_label_3
_geom_angle
C16 Ir1 N3 79.71(10)
C16 Ir1 C7 172.44(10)
C16 Ir1 N4 92.80(10)
C16 Ir1 Cl1 83.69(8)
N3 Ir1 C7 94.90(9)
N3 Ir1 Cl1 91.56(7)
C7 Ir1 Cl1 91.20(8)
C27 Ir1 C16 87.17(11)
C27 Ir1 N3 94.35(10)
C27 Ir1 C7 98.61(11)
C27 Ir1 N4 80.59(10)
C27 Ir1 Cl1 168.07(8)
N4 Ir1 N3 171.22(8)
N4 Ir1 C7 92.96(9)
N4 Ir1 Cl1 92.19(7)
C11 C16 Ir1 113.43(19)
C15 C16 Ir1 128.5(2)
C15 C16 C11 118.0(2)
C17 N3 Ir1 116.34(17)
C21 N3 Ir1 125.14(18)
C21 N3 C17 118.5(2)
N1 C7 Ir1 130.0(2)
N2 C7 Ir1 127.40(19)
N2 C7 N1 102.5(2)
C26 C27 Ir1 127.6(2)
C26 C27 C22 118.0(3)
C22 C27 Ir1 114.2(2)
C28 N4 Ir1 115.96(19)
C32 N4 Ir1 124.6(2)
C32 N4 C28 119.4(2)
C7 N1 C8 111.7(2)
C7 N1 C1 128.9(2)
C8 N1 C1 119.3(2)
C25 C26 C27 119.8(3)
C7 N2 C9 111.8(2)
C7 N2 C10 128.2(2)
C9 N2 C10 120.1(2)
F4 C25 C24 117.3(3)
C26 C25 F4 118.4(3)
C26 C25 C24 124.3(3)
C6 C5 C4 119.8(4)
C8 C9 N2 107.2(3)
F2 C14 C15 118.9(3)
F2 C14 C13 117.7(3)
C15 C14 C13 123.4(3)
C16 C11 C17 115.7(2)
C12 C11 C16 118.6(3)
C12 C11 C17 125.6(2)
N3 C17 C11 113.6(2)
N3 C17 C18 120.0(2)
C18 C17 C11 126.4(2)
C14 C15 C16 120.2(3)
C9 C8 N1 106.7(3)
C19 C18 C17 120.3(3)
C18 C19 C20 119.4(3)
F3 C23 C22 119.8(3)
F3 C23 C24 116.1(3)
C24 C23 C22 124.1(3)
N3 C21 C20 122.9(3)
C32 C31 C30 118.9(3)
C27 C22 C28 115.4(3)
C23 C22 C27 118.3(3)
C23 C22 C28 126.3(3)
F1 C12 C11 120.3(3)
F1 C12 C13 116.2(2)
C13 C12 C11 123.6(3)
C19 C20 C21 118.5(3)
C12 C13 C14 116.3(3)
C29 C30 C31 119.6(3)
C23 C24 C25 115.5(3)
C6 C1 N1 118.5(3)
C6 C1 C2 122.0(3)
C2 C1 N1 119.2(3)
C1 C6 C5 120.0(3)
C4 C3 C2 122.9(4)
N4 C28 C22 113.3(2)
N4 C28 C29 119.5(3)
C29 C28 C22 127.2(3)
C1 C2 C33 122.1(3)
C1 C2 C3 116.3(4)
C3 C2 C33 121.6(3)
N4 C32 C31 122.3(3)
C5 C4 C34 119.9(5)
C3 C4 C5 119.0(4)
C3 C4 C34 121.1(4)
C30 C29 C28 120.4(3)
N5 C35 C36 175.8(8)

loop_
_geom_bond_atom_site_label_1
_geom_bond_atom_site_label_2
_geom_bond_distance
Ir1 C16 2.040(3)
Ir1 N3 2.053(2)
Ir1 C7 2.139(3)
Ir1 C27 1.989(3)
Ir1 N4 2.046(2)
Ir1 Cl1 2.5059(8)
C16 C11 1.417(4)
C16 C15 1.391(4)
F2 C14 1.365(3)
F4 C25 1.371(3)
F3 C23 1.367(3)
F1 C12 1.361(3)
N3 C17 1.360(3)
N3 C21 1.354(3)
C7 N1 1.375(4)
C7 N2 1.366(4)
C27 C26 1.396(4)
C27 C22 1.426(4)
N4 C28 1.365(4)
N4 C32 1.350(4)
N1 C8 1.381(3)
N1 C1 1.447(4)
C26 C25 1.365(4)
N2 C9 1.380(3)
N2 C10 1.459(4)
C25 C24 1.376(4)
C5 C6 1.383(5)
C5 C4 1.397(6)
C9 C8 1.332(5)
C14 C15 1.372(4)
C14 C13 1.372(4)
C33 C2 1.486(5)
C11 C17 1.464(4)
C11 C12 1.391(4)
C17 C18 1.401(4)
C18 C19 1.375(4)
C19 C20 1.377(4)
C23 C22 1.387(4)
C23 C24 1.372(4)
C21 C20 1.381(4)
C31 C30 1.375(5)
C31 C32 1.375(4)
C22 C28 1.458(4)
C12 C13 1.369(4)
C30 C29 1.369(5)
C1 C6 1.378(5)
C1 C2 1.391(4)
C3 C2 1.404(5)
C3 C4 1.365(6)
C28 C29 1.397(4)
C4 C34 1.522(6)
C35 C36 1.396(8)
C35 N5 1.145(7)
